data_2228841
loop_
_publ_author_name
'Ha, Kwang'
'Park, Sae Byul'
'Kim, Hyung Jin'

_publ_section_title
;
 (<i>E</i>)-2-{2-<i>tert</i>-Butyl-6-[2-(4-hydroxyphenyl)ethenyl]-1-propyl-1,4-dihydropyridin-4-ylidene}indane-1,3-dione
;
_journal_coeditor_code PB2048
_journal_issue 1
_journal_name_full 'Acta Crystallographica Section E'
_journal_page_first o141
_journal_paper_doi 10.1107/S1600536810051044
_journal_volume 67
_journal_year 2011
_chemical_formula_iupac 'C29 H29 N O3'
_chemical_formula_moiety 'C29 H29 N O3'
_chemical_formula_sum 'C29 H29 N O3'
_chemical_formula_weight 439.53
_chemical_name_systematic
;
(<i>E</i>)-2-{2-<i>tert</i>-Butyl-6-[2-(4-hydroxyphenyl)ethenyl]-1-propyl-1,4-
dihydropyridin-4-ylidene}indane-1,3-dione
;
_space_group_IT_number 14
_symmetry_cell_setting monoclinic
_symmetry_space_group_name_Hall '-P 2ybc'
_symmetry_space_group_name_H-M 'P 1 21/c 1'
_atom_sites_solution_hydrogens geom
_atom_sites_solution_primary direct
_atom_sites_solution_secondary difmap
_cell_angle_alpha 90.00
_cell_angle_beta 97.775(3)
_cell_angle_gamma 90.00
_cell_formula_units_Z 4
_cell_length_a 9.1330(8)
_cell_length_b 12.4857(12)
_cell_length_c 20.440(2)
_cell_measurement_reflns_used 1849
_cell_measurement_temperature 200(2)
_cell_measurement_theta_max 22.47
_cell_measurement_theta_min 2.59
_cell_volume 2309.4(4)
_computing_cell_refinement 'SAINT (Bruker, 2000)'
_computing_data_collection 'SMART (Bruker, 2000)'
_computing_data_reduction 'SAINT (Bruker, 2000)'
_computing_molecular_graphics 'ORTEP-3 (Farrugia, 1997) and PLATON (Spek, 2009)'
_computing_publication_material 'SHELXL97 (Sheldrick, 2008)'
_computing_structure_refinement 'SHELXL97 (Sheldrick, 2008)'
_computing_structure_solution 'SHELXS97 (Sheldrick, 2008)'
_diffrn_ambient_temperature 200(2)
_diffrn_measured_fraction_theta_full 0.994
_diffrn_measured_fraction_theta_max 0.994
_diffrn_measurement_device_type 'Bruker SMART 1000 CCD'
_diffrn_measurement_method '\f and \w'
_diffrn_radiation_monochromator graphite
_diffrn_radiation_source 'fine-focus sealed tube'
_diffrn_radiation_type MoK\a
_diffrn_radiation_wavelength 0.71073
_diffrn_reflns_av_R_equivalents 0.0967
_diffrn_reflns_av_sigmaI/netI 0.1300
_diffrn_reflns_limit_h_max 9
_diffrn_reflns_limit_h_min -12
_diffrn_reflns_limit_k_max 16
_diffrn_reflns_limit_k_min -14
_diffrn_reflns_limit_l_max 27
_diffrn_reflns_limit_l_min -27
_diffrn_reflns_number 16959
_diffrn_reflns_theta_full 28.31
_diffrn_reflns_theta_max 28.31
_diffrn_reflns_theta_min 1.92
_diffrn_standards_decay_% 0
_diffrn_standards_interval_count 0
_diffrn_standards_interval_time 0
_diffrn_standards_number 0
_exptl_absorpt_coefficient_mu 0.081
_exptl_absorpt_correction_T_max 1.000000
_exptl_absorpt_correction_T_min 0.808727
_exptl_absorpt_correction_type multi-scan
_exptl_absorpt_process_details '(SADABS; Bruker, 2000)'
_exptl_crystal_colour orange
_exptl_crystal_density_diffrn 1.264
_exptl_crystal_density_method 'not measured'
_exptl_crystal_description block
_exptl_crystal_F_000 936
_exptl_crystal_size_max 0.25
_exptl_crystal_size_mid 0.15
_exptl_crystal_size_min 0.10
_refine_diff_density_max 0.267
_refine_diff_density_min -0.238
_refine_ls_extinction_method none
_refine_ls_goodness_of_fit_ref 0.945
_refine_ls_hydrogen_treatment constr
_refine_ls_matrix_type full
_refine_ls_number_parameters 303
_refine_ls_number_reflns 5724
_refine_ls_number_restraints 0
_refine_ls_restrained_S_all 0.945
_refine_ls_R_factor_all 0.1765
_refine_ls_R_factor_gt 0.0634
_refine_ls_shift/su_max 0.000
_refine_ls_shift/su_mean 0.000
_refine_ls_structure_factor_coef Fsqd
_refine_ls_weighting_details 'calc w=1/[\s^2^(Fo^2^)+(0.0389P)^2^+0.0000P] where P=(Fo^2^+2Fc^2^)/3'
_refine_ls_weighting_scheme calc
_refine_ls_wR_factor_gt 0.1031
_refine_ls_wR_factor_ref 0.1435
_reflns_number_gt 2458
_reflns_number_total 5724
_reflns_threshold_expression I>2sigma(I)
_cod_data_source_file pb2048.cif
_cod_data_source_block I
_cod_original_sg_symbol_H-M 'P 21/c'
_cod_database_code 2228841
_cod_database_fobs_code 2228841

loop_
_symmetry_equiv_pos_as_xyz
'x, y, z'
'-x, y+1/2, -z+1/2'
'-x, -y, -z'
'x, -y-1/2, z-1/2'

loop_
_atom_site_type_symbol
_atom_site_label
_atom_site_fract_x
_atom_site_fract_y
_atom_site_fract_z
_atom_site_U_iso_or_equiv
_atom_site_adp_type
_atom_site_calc_flag
_atom_site_refinement_flags
_atom_site_occupancy
_atom_site_disorder_assembly
_atom_site_disorder_group
O O1 -0.0695(2) 0.59992(15) -0.28744(9) 0.0476(5) Uani d . 1 . .
H H1 -0.1176 0.5587 -0.3149 0.071 Uiso calc R 1 . .
O O2 0.5781(2) 0.11427(16) -0.09052(9) 0.0486(6) Uani d . 1 . .
O O3 0.78458(19) 0.03498(15) 0.12927(8) 0.0457(5) Uani d . 1 . .
N N1 0.4052(2) 0.36029(17) 0.09620(10) 0.0321(5) Uani d . 1 . .
C C1 0.3979(3) 0.3394(2) 0.02930(12) 0.0341(7) Uani d . 1 . .
C C2 0.4809(3) 0.2590(2) 0.00776(12) 0.0358(7) Uani d . 1 . .
H H2 0.4768 0.2474 -0.0384 0.043 Uiso calc R 1 . .
C C3 0.5722(3) 0.1927(2) 0.05153(12) 0.0321(6) Uani d . 1 . .
C C4 0.5788(3) 0.2198(2) 0.11904(12) 0.0337(7) Uani d . 1 . .
H H4 0.6430 0.1795 0.1502 0.040 Uiso calc R 1 . .
C C5 0.4981(3) 0.3010(2) 0.14242(12) 0.0301(6) Uani d . 1 . .
C C6 0.3013(3) 0.4443(2) 0.11389(12) 0.0372(7) Uani d . 1 . .
H H6A 0.2879 0.4352 0.1608 0.045 Uiso calc R 1 . .
H H6B 0.2039 0.4332 0.0870 0.045 Uiso calc R 1 . .
C C7 0.3518(3) 0.5595(2) 0.10358(13) 0.0395(7) Uani d . 1 . .
H H7A 0.4173 0.5838 0.1434 0.047 Uiso calc R 1 . .
H H7B 0.4087 0.5618 0.0657 0.047 Uiso calc R 1 . .
C C8 0.2198(3) 0.6337(2) 0.09059(15) 0.0544(9) Uani d . 1 . .
H H8A 0.1540 0.6087 0.0517 0.082 Uiso calc R 1 . .
H H8B 0.2537 0.7064 0.0826 0.082 Uiso calc R 1 . .
H H8C 0.1662 0.6339 0.1290 0.082 Uiso calc R 1 . .
C C9 0.3034(3) 0.4045(2) -0.01866(12) 0.0375(7) Uani d . 1 . .
H H9 0.2809 0.4756 -0.0068 0.045 Uiso calc R 1 . .
C C10 0.2472(3) 0.3688(2) -0.07848(13) 0.0372(7) Uani d . 1 . .
H H10 0.2638 0.2954 -0.0874 0.045 Uiso calc R 1 . .
C C11 0.1628(3) 0.4304(2) -0.13161(12) 0.0317(6) Uani d . 1 . .
C C12 0.1454(3) 0.5414(2) -0.12959(13) 0.0390(7) Uani d . 1 . .
H H12 0.1889 0.5799 -0.0918 0.047 Uiso calc R 1 . .
C C13 0.0667(3) 0.5963(2) -0.18120(12) 0.0364(7) Uani d . 1 . .
H H13 0.0554 0.6717 -0.1785 0.044 Uiso calc R 1 . .
C C14 0.0037(3) 0.5414(2) -0.23731(12) 0.0336(7) Uani d . 1 . .
C C15 0.0185(3) 0.4315(2) -0.24032(13) 0.0382(7) Uani d . 1 . .
H H15 -0.0254 0.3933 -0.2782 0.046 Uiso calc R 1 . .
C C16 0.0974(3) 0.3770(2) -0.18809(12) 0.0363(7) Uani d . 1 . .
H H16 0.1073 0.3015 -0.1907 0.044 Uiso calc R 1 . .
C C17 0.6529(3) 0.1067(2) 0.02824(12) 0.0323(6) Uani d . 1 . .
C C18 0.6471(3) 0.0741(2) -0.04036(13) 0.0351(7) Uani d . 1 . .
C C19 0.7476(3) -0.0205(2) -0.04171(13) 0.0350(7) Uani d . 1 . .
C C20 0.7841(3) -0.0786(2) -0.09424(13) 0.0430(7) Uani d . 1 . .
H H20 0.7412 -0.0628 -0.1381 0.052 Uiso calc R 1 . .
C C21 0.8859(3) -0.1616(2) -0.08116(14) 0.0467(8) Uani d . 1 . .
H H21 0.9122 -0.2034 -0.1166 0.056 Uiso calc R 1 . .
C C22 0.9486(3) -0.1837(2) -0.01795(15) 0.0463(8) Uani d . 1 . .
H H22 1.0183 -0.2403 -0.0103 0.056 Uiso calc R 1 . .
C C23 0.9122(3) -0.1248(2) 0.03534(14) 0.0414(7) Uani d . 1 . .
H H23 0.9564 -0.1403 0.0791 0.050 Uiso calc R 1 . .
C C24 0.8103(3) -0.0435(2) 0.02303(13) 0.0344(7) Uani d . 1 . .
C C25 0.7502(3) 0.0347(2) 0.06786(13) 0.0354(7) Uani d . 1 . .
C C26 0.5070(3) 0.3201(2) 0.21726(12) 0.0340(7) Uani d . 1 . .
C C27 0.6370(3) 0.2581(2) 0.25452(12) 0.0469(8) Uani d . 1 . .
H H27A 0.6237 0.1814 0.2456 0.070 Uiso calc R 1 . .
H H27B 0.6413 0.2712 0.3020 0.070 Uiso calc R 1 . .
H H27C 0.7293 0.2822 0.2398 0.070 Uiso calc R 1 . .
C C28 0.3691(3) 0.2742(2) 0.24283(13) 0.0512(8) Uani d . 1 . .
H H28A 0.2806 0.3096 0.2203 0.077 Uiso calc R 1 . .
H H28B 0.3759 0.2867 0.2905 0.077 Uiso calc R 1 . .
H H28C 0.3629 0.1970 0.2341 0.077 Uiso calc R 1 . .
C C29 0.5324(3) 0.4375(2) 0.23891(13) 0.0455(8) Uani d . 1 . .
H H29A 0.6095 0.4689 0.2159 0.068 Uiso calc R 1 . .
H H29B 0.5635 0.4404 0.2867 0.068 Uiso calc R 1 . .
H H29C 0.4404 0.4779 0.2279 0.068 Uiso calc R 1 . .

loop_
_atom_site_aniso_label
_atom_site_aniso_U_11
_atom_site_aniso_U_22
_atom_site_aniso_U_33
_atom_site_aniso_U_12
_atom_site_aniso_U_13
_atom_site_aniso_U_23
O1 0.0611(14) 0.0377(13) 0.0384(12) 0.0059(10) -0.0140(10) 0.0000(10)
O2 0.0662(14) 0.0522(14) 0.0251(11) 0.0169(11) -0.0023(9) 0.0015(10)
O3 0.0559(12) 0.0513(14) 0.0271(11) 0.0104(10) -0.0050(9) -0.0016(10)
N1 0.0349(13) 0.0362(14) 0.0256(12) 0.0032(11) 0.0055(10) -0.0029(11)
C1 0.0396(17) 0.0377(18) 0.0243(15) 0.0012(14) 0.0024(12) 0.0001(13)
C2 0.0439(17) 0.0381(18) 0.0251(15) 0.0048(14) 0.0038(13) -0.0022(13)
C3 0.0356(16) 0.0319(17) 0.0284(15) -0.0024(13) 0.0030(12) 0.0017(13)
C4 0.0385(16) 0.0341(17) 0.0270(15) 0.0018(14) -0.0009(12) 0.0026(13)
C5 0.0327(15) 0.0312(16) 0.0256(15) -0.0038(13) 0.0011(12) 0.0031(12)
C6 0.0384(16) 0.0415(19) 0.0326(16) 0.0056(14) 0.0077(12) -0.0002(14)
C7 0.0438(17) 0.0395(18) 0.0355(17) 0.0047(15) 0.0067(13) -0.0020(14)
C8 0.055(2) 0.046(2) 0.062(2) 0.0085(17) 0.0029(16) 0.0025(17)
C9 0.0462(17) 0.0383(18) 0.0274(16) 0.0111(14) 0.0030(13) 0.0014(14)
C10 0.0419(17) 0.0333(17) 0.0363(17) 0.0051(14) 0.0044(13) 0.0029(14)
C11 0.0343(16) 0.0318(17) 0.0287(15) 0.0019(13) 0.0037(12) -0.0002(13)
C12 0.0439(17) 0.0410(19) 0.0305(16) -0.0022(15) -0.0005(13) -0.0043(14)
C13 0.0447(17) 0.0290(16) 0.0340(17) 0.0035(14) -0.0004(13) -0.0007(13)
C14 0.0344(16) 0.0354(18) 0.0297(16) 0.0026(14) 0.0002(12) 0.0034(14)
C15 0.0439(18) 0.0381(18) 0.0306(16) -0.0016(14) -0.0028(13) -0.0035(14)
C16 0.0404(17) 0.0321(17) 0.0360(17) 0.0050(14) 0.0037(13) -0.0011(13)
C17 0.0363(16) 0.0350(17) 0.0242(15) 0.0025(13) -0.0006(12) 0.0011(12)
C18 0.0390(17) 0.0353(17) 0.0305(16) 0.0034(14) 0.0034(13) -0.0003(13)
C19 0.0369(16) 0.0330(17) 0.0345(16) 0.0003(14) 0.0034(12) -0.0038(13)
C20 0.0517(19) 0.045(2) 0.0311(16) 0.0075(16) 0.0018(13) -0.0045(14)
C21 0.051(2) 0.046(2) 0.044(2) 0.0085(16) 0.0124(15) -0.0026(16)
C22 0.0456(19) 0.0389(19) 0.054(2) 0.0112(15) 0.0057(15) -0.0035(16)
C23 0.0417(18) 0.0390(19) 0.0414(18) 0.0041(15) -0.0020(14) -0.0007(15)
C24 0.0377(16) 0.0333(17) 0.0308(16) 0.0029(14) -0.0004(12) 0.0006(13)
C25 0.0376(17) 0.0404(18) 0.0269(16) -0.0019(14) 0.0002(12) -0.0013(14)
C26 0.0436(17) 0.0360(17) 0.0225(15) -0.0013(14) 0.0046(12) -0.0016(13)
C27 0.061(2) 0.054(2) 0.0254(16) 0.0025(16) 0.0018(14) 0.0006(14)
C28 0.060(2) 0.057(2) 0.0398(18) -0.0049(17) 0.0157(15) 0.0014(16)
C29 0.062(2) 0.042(2) 0.0306(17) 0.0027(16) 0.0005(14) -0.0022(14)

loop_
_atom_type_symbol
_atom_type_description
_atom_type_scat_dispersion_real
_atom_type_scat_dispersion_imag
_atom_type_scat_source
C C 0.0033 0.0016 'International Tables Vol C Tables 4.2.6.8 and 6.1.1.4'
H H 0.0000 0.0000 'International Tables Vol C Tables 4.2.6.8 and 6.1.1.4'
N N 0.0061 0.0033 'International Tables Vol C Tables 4.2.6.8 and 6.1.1.4'
O O 0.0106 0.0060 'International Tables Vol C Tables 4.2.6.8 and 6.1.1.4'

loop_
_geom_angle_atom_site_label_1
_geom_angle_atom_site_label_2
_geom_angle_atom_site_label_3
_geom_angle_site_symmetry_1
_geom_angle_site_symmetry_3
_geom_angle
_geom_angle_publ_flag
C14 O1 H1 . . 109.5 ?
C1 N1 C5 . . 120.9(2) ?
C1 N1 C6 . . 115.1(2) ?
C5 N1 C6 . . 123.9(2) ?
C2 C1 N1 . . 120.1(2) ?
C2 C1 C9 . . 119.7(2) ?
N1 C1 C9 . . 120.2(2) ?
C1 C2 C3 . . 122.3(2) ?
C1 C2 H2 . . 118.8 ?
C3 C2 H2 . . 118.8 ?
C2 C3 C4 . . 115.0(2) ?
C2 C3 C17 . . 121.4(2) ?
C4 C3 C17 . . 123.5(2) ?
C5 C4 C3 . . 124.1(2) ?
C5 C4 H4 . . 117.9 ?
C3 C4 H4 . . 117.9 ?
C4 C5 N1 . . 117.5(2) ?
C4 C5 C26 . . 120.0(2) ?
N1 C5 C26 . . 122.5(2) ?
N1 C6 C7 . . 114.4(2) ?
N1 C6 H6A . . 108.7 ?
C7 C6 H6A . . 108.7 ?
N1 C6 H6B . . 108.7 ?
C7 C6 H6B . . 108.7 ?
H6A C6 H6B . . 107.6 ?
C8 C7 C6 . . 110.5(2) ?
C8 C7 H7A . . 109.5 ?
C6 C7 H7A . . 109.5 ?
C8 C7 H7B . . 109.5 ?
C6 C7 H7B . . 109.5 ?
H7A C7 H7B . . 108.1 ?
C7 C8 H8A . . 109.5 ?
C7 C8 H8B . . 109.5 ?
H8A C8 H8B . . 109.5 ?
C7 C8 H8C . . 109.5 ?
H8A C8 H8C . . 109.5 ?
H8B C8 H8C . . 109.5 ?
C10 C9 C1 . . 123.2(3) ?
C10 C9 H9 . . 118.4 ?
C1 C9 H9 . . 118.4 ?
C9 C10 C11 . . 127.0(3) ?
C9 C10 H10 . . 116.5 ?
C11 C10 H10 . . 116.5 ?
C16 C11 C12 . . 117.4(2) ?
C16 C11 C10 . . 119.1(3) ?
C12 C11 C10 . . 123.4(2) ?
C13 C12 C11 . . 121.4(2) ?
C13 C12 H12 . . 119.3 ?
C11 C12 H12 . . 119.3 ?
C12 C13 C14 . . 120.1(3) ?
C12 C13 H13 . . 120.0 ?
C14 C13 H13 . . 120.0 ?
O1 C14 C15 . . 122.8(2) ?
O1 C14 C13 . . 117.6(2) ?
C15 C14 C13 . . 119.6(2) ?
C14 C15 C16 . . 119.9(3) ?
C14 C15 H15 . . 120.1 ?
C16 C15 H15 . . 120.1 ?
C15 C16 C11 . . 121.6(3) ?
C15 C16 H16 . . 119.2 ?
C11 C16 H16 . . 119.2 ?
C3 C17 C25 . . 126.5(2) ?
C3 C17 C18 . . 125.6(2) ?
C25 C17 C18 . . 108.0(2) ?
O2 C18 C17 . . 129.4(3) ?
O2 C18 C19 . . 123.4(2) ?
C17 C18 C19 . . 107.2(2) ?
C20 C19 C24 . . 121.3(3) ?
C20 C19 C18 . . 130.1(2) ?
C24 C19 C18 . . 108.5(2) ?
C19 C20 C21 . . 117.9(3) ?
C19 C20 H20 . . 121.0 ?
C21 C20 H20 . . 121.0 ?
C22 C21 C20 . . 120.9(3) ?
C22 C21 H21 . . 119.5 ?
C20 C21 H21 . . 119.5 ?
C21 C22 C23 . . 121.2(3) ?
C21 C22 H22 . . 119.4 ?
C23 C22 H22 . . 119.4 ?
C24 C23 C22 . . 118.3(3) ?
C24 C23 H23 . . 120.9 ?
C22 C23 H23 . . 120.9 ?
C23 C24 C19 . . 120.3(3) ?
C23 C24 C25 . . 131.7(2) ?
C19 C24 C25 . . 108.0(2) ?
O3 C25 C17 . . 128.0(3) ?
O3 C25 C24 . . 123.6(2) ?
C17 C25 C24 . . 108.3(2) ?
C27 C26 C28 . . 105.0(2) ?
C27 C26 C5 . . 110.5(2) ?
C28 C26 C5 . . 110.1(2) ?
C27 C26 C29 . . 105.2(2) ?
C28 C26 C29 . . 110.8(2) ?
C5 C26 C29 . . 114.7(2) ?
C26 C27 H27A . . 109.5 ?
C26 C27 H27B . . 109.5 ?
H27A C27 H27B . . 109.5 ?
C26 C27 H27C . . 109.5 ?
H27A C27 H27C . . 109.5 ?
H27B C27 H27C . . 109.5 ?
C26 C28 H28A . . 109.5 ?
C26 C28 H28B . . 109.5 ?
H28A C28 H28B . . 109.5 ?
C26 C28 H28C . . 109.5 ?
H28A C28 H28C . . 109.5 ?
H28B C28 H28C . . 109.5 ?
C26 C29 H29A . . 109.5 ?
C26 C29 H29B . . 109.5 ?
H29A C29 H29B . . 109.5 ?
C26 C29 H29C . . 109.5 ?
H29A C29 H29C . . 109.5 ?
H29B C29 H29C . . 109.5 ?

loop_
_geom_bond_atom_site_label_1
_geom_bond_atom_site_label_2
_geom_bond_site_symmetry_2
_geom_bond_distance
_geom_bond_publ_flag
O1 C14 . 1.358(3) ?
O1 H1 . 0.8400 ?
O2 C18 . 1.235(3) ?
O3 C25 . 1.252(3) ?
N1 C1 . 1.385(3) ?
N1 C5 . 1.394(3) ?
N1 C6 . 1.492(3) ?
C1 C2 . 1.367(3) ?
C1 C9 . 1.461(3) ?
C2 C3 . 1.407(3) ?
C2 H2 . 0.9500 ?
C3 C4 . 1.414(3) ?
C3 C17 . 1.421(3) ?
C4 C5 . 1.376(3) ?
C4 H4 . 0.9500 ?
C5 C26 . 1.539(3) ?
C6 C7 . 1.533(4) ?
C6 H6A . 0.9900 ?
C6 H6B . 0.9900 ?
C7 C8 . 1.515(3) ?
C7 H7A . 0.9900 ?
C7 H7B . 0.9900 ?
C8 H8A . 0.9800 ?
C8 H8B . 0.9800 ?
C8 H8C . 0.9800 ?
C9 C10 . 1.337(3) ?
C9 H9 . 0.9500 ?
C10 C11 . 1.462(3) ?
C10 H10 . 0.9500 ?
C11 C16 . 1.395(3) ?
C11 C12 . 1.396(4) ?
C12 C13 . 1.376(3) ?
C12 H12 . 0.9500 ?
C13 C14 . 1.392(3) ?
C13 H13 . 0.9500 ?
C14 C15 . 1.381(4) ?
C15 C16 . 1.383(3) ?
C15 H15 . 0.9500 ?
C16 H16 . 0.9500 ?
C17 C25 . 1.434(3) ?
C17 C18 . 1.454(3) ?
C18 C19 . 1.499(3) ?
C19 C20 . 1.374(3) ?
C19 C24 . 1.399(3) ?
C20 C21 . 1.393(4) ?
C20 H20 . 0.9500 ?
C21 C22 . 1.369(4) ?
C21 H21 . 0.9500 ?
C22 C23 . 1.391(4) ?
C22 H22 . 0.9500 ?
C23 C24 . 1.376(3) ?
C23 H23 . 0.9500 ?
C24 C25 . 1.494(4) ?
C26 C27 . 1.531(3) ?
C26 C28 . 1.539(3) ?
C26 C29 . 1.540(4) ?
C27 H27A . 0.9800 ?
C27 H27B . 0.9800 ?
C27 H27C . 0.9800 ?
C28 H28A . 0.9800 ?
C28 H28B . 0.9800 ?
C28 H28C . 0.9800 ?
C29 H29A . 0.9800 ?
C29 H29B . 0.9800 ?
C29 H29C . 0.9800 ?

loop_
_geom_hbond_atom_site_label_D
_geom_hbond_atom_site_label_H
_geom_hbond_atom_site_label_A
_geom_hbond_site_symmetry_A
_geom_hbond_distance_DH
_geom_hbond_distance_HA
_geom_hbond_distance_DA
_geom_hbond_angle_DHA
O1 H1 O3 4_465 0.84 1.79 2.626(2) 176.9
C2 H2 O2 . 0.95 2.24 2.927(3) 128.4
C4 H4 O3 . 0.95 2.29 2.966(3) 127.2
C15 H15 O3 4_465 0.95 2.55 3.210(3) 126.8
C16 H16 O1 2_544 0.95 2.57 3.500(3) 166.0
C29 H29B O2 4_566 0.98 2.59 3.515(3) 158.0

loop_
_geom_torsion_atom_site_label_1
_geom_torsion_atom_site_label_2
_geom_torsion_atom_site_label_3
_geom_torsion_atom_site_label_4
_geom_torsion_site_symmetry_1
_geom_torsion_site_symmetry_2
_geom_torsion_site_symmetry_3
_geom_torsion_site_symmetry_4
_geom_torsion
_geom_torsion_publ_flag
C5 N1 C1 C2 . . . . 0.8(4) ?
C6 N1 C1 C2 . . . . -175.6(2) ?
C5 N1 C1 C9 . . . . -178.1(2) ?
C6 N1 C1 C9 . . . . 5.5(3) ?
N1 C1 C2 C3 . . . . 2.0(4) ?
C9 C1 C2 C3 . . . . -179.1(2) ?
C1 C2 C3 C4 . . . . -3.8(4) ?
C1 C2 C3 C17 . . . . 177.3(2) ?
C2 C3 C4 C5 . . . . 3.1(4) ?
C17 C3 C4 C5 . . . . -178.1(3) ?
C3 C4 C5 N1 . . . . -0.5(4) ?
C3 C4 C5 C26 . . . . 176.7(2) ?
C1 N1 C5 C4 . . . . -1.5(4) ?
C6 N1 C5 C4 . . . . 174.5(2) ?
C1 N1 C5 C26 . . . . -178.7(2) ?
C6 N1 C5 C26 . . . . -2.6(4) ?
C1 N1 C6 C7 . . . . -78.9(3) ?
C5 N1 C6 C7 . . . . 104.9(3) ?
N1 C6 C7 C8 . . . . 153.0(2) ?
C2 C1 C9 C10 . . . . 26.8(4) ?
N1 C1 C9 C10 . . . . -154.3(2) ?
C1 C9 C10 C11 . . . . -174.3(2) ?
C9 C10 C11 C16 . . . . -172.4(3) ?
C9 C10 C11 C12 . . . . 8.6(4) ?
C16 C11 C12 C13 . . . . 0.1(4) ?
C10 C11 C12 C13 . . . . 179.1(2) ?
C11 C12 C13 C14 . . . . -0.7(4) ?
C12 C13 C14 O1 . . . . -178.3(2) ?
C12 C13 C14 C15 . . . . 1.1(4) ?
O1 C14 C15 C16 . . . . 178.5(2) ?
C13 C14 C15 C16 . . . . -0.9(4) ?
C14 C15 C16 C11 . . . . 0.3(4) ?
C12 C11 C16 C15 . . . . 0.1(4) ?
C10 C11 C16 C15 . . . . -178.9(2) ?
C2 C3 C17 C25 . . . . 179.3(2) ?
C4 C3 C17 C25 . . . . 0.6(4) ?
C2 C3 C17 C18 . . . . -2.8(4) ?
C4 C3 C17 C18 . . . . 178.4(2) ?
C3 C17 C18 O2 . . . . 2.5(5) ?
C25 C17 C18 O2 . . . . -179.3(3) ?
C3 C17 C18 C19 . . . . -179.1(2) ?
C25 C17 C18 C19 . . . . -1.0(3) ?
O2 C18 C19 C20 . . . . 0.6(5) ?
C17 C18 C19 C20 . . . . -177.9(3) ?
O2 C18 C19 C24 . . . . 178.6(3) ?
C17 C18 C19 C24 . . . . 0.1(3) ?
C24 C19 C20 C21 . . . . 0.0(4) ?
C18 C19 C20 C21 . . . . 177.7(3) ?
C19 C20 C21 C22 . . . . -0.6(4) ?
C20 C21 C22 C23 . . . . 0.4(4) ?
C21 C22 C23 C24 . . . . 0.3(4) ?
C22 C23 C24 C19 . . . . -0.9(4) ?
C22 C23 C24 C25 . . . . -178.6(3) ?
C20 C19 C24 C23 . . . . 0.8(4) ?
C18 C19 C24 C23 . . . . -177.4(2) ?
C20 C19 C24 C25 . . . . 179.0(2) ?
C18 C19 C24 C25 . . . . 0.8(3) ?
C3 C17 C25 O3 . . . . -1.5(5) ?
C18 C17 C25 O3 . . . . -179.7(3) ?
C3 C17 C25 C24 . . . . 179.6(2) ?
C18 C17 C25 C24 . . . . 1.5(3) ?
C23 C24 C25 O3 . . . . -2.4(5) ?
C19 C24 C25 O3 . . . . 179.7(2) ?
C23 C24 C25 C17 . . . . 176.5(3) ?
C19 C24 C25 C17 . . . . -1.4(3) ?
C4 C5 C26 C27 . . . . 13.2(3) ?
N1 C5 C26 C27 . . . . -169.7(2) ?
C4 C5 C26 C28 . . . . -102.3(3) ?
N1 C5 C26 C28 . . . . 74.8(3) ?
C4 C5 C26 C29 . . . . 131.8(3) ?
N1 C5 C26 C29 . . . . -51.1(3) ?

loop_
_cod_related_entry_id
_cod_related_entry_database
_cod_related_entry_code
1 ChemSpider 30656433
